data_4344654
loop_
_publ_author_name
'Ogawa, Hiraku'
'Mori, Koya'
'Murashima, Kensuke'
'Karasawa, Satoru'
'Koga, Noboru'

_publ_section_title
;
 One-, Two-, and Three-Dimensional Heterospin Complexes Consisting of
 4-(N-tert-Butyloxylamino)pyridine (4NOpy), Dicyanamide Ion (DCA), and 3d
 Metal Ions: Crystal Structures and Magnetic Properties of
 [M(II)(4NOpy)x(DCA)y(CH3CN)z]n (M = Mn, Co, Ni, Cu, Zn).
;
_journal_issue 2
_journal_name_full 'Inorganic chemistry'
_journal_page_first 717
_journal_page_last 728
_journal_paper_doi 10.1021/acs.inorgchem.5b02159
_journal_volume 55
_journal_year 2016
_chemical_formula_moiety 'C26 H32 N12 O2 Zn'
_chemical_formula_sum 'C26 H32 N12 O2 Zn'
_chemical_formula_weight 610.00
_space_group_crystal_system monoclinic
_space_group_IT_number 14
_space_group_name_Hall '-P 2ybc'
_space_group_name_H-M_alt 'P 1 21/c 1'
_symmetry_space_group_name_Hall '-P 2ybc'
_symmetry_space_group_name_H-M 'P 1 21/c 1'
_atom_sites_solution_hydrogens geom
_atom_sites_solution_primary direct
_atom_sites_solution_secondary difmap
_cell_angle_alpha 90.0000
_cell_angle_beta 94.434(3)
_cell_angle_gamma 90.0000
_cell_formula_units_Z 4
_cell_length_a 20.762(4)
_cell_length_b 11.881(3)
_cell_length_c 12.580(3)
_cell_measurement_temperature 90
_cell_volume 3093.9(12)
_computing_cell_refinement Unknown
_computing_data_collection Unknown
_computing_data_reduction Unknown
_computing_molecular_graphics 'CrystalStructure 4.1'
_computing_publication_material 'CrystalStructure 4.1 (Rigaku, 2014)'
_computing_structure_refinement 'SHELXL97 (Sheldrick, 2008)'
_computing_structure_solution 'SIR92 (Altomare, et al., 1994)'
_diffrn_ambient_temperature 90
_diffrn_measured_fraction_theta_full 0.985
_diffrn_measured_fraction_theta_max 0.985
_diffrn_measurement_device_type 'Unknown CCD'
_diffrn_measurement_method \w
_diffrn_radiation_type 'Mo K\a'
_diffrn_radiation_wavelength 0.71075
_diffrn_reflns_av_R_equivalents 0.0278
_diffrn_reflns_laue_measured_fraction_full 0.000
_diffrn_reflns_laue_measured_fraction_max 0.000
_diffrn_reflns_limit_h_max 22
_diffrn_reflns_limit_h_min -19
_diffrn_reflns_limit_k_max 9
_diffrn_reflns_limit_k_min -13
_diffrn_reflns_limit_l_max 13
_diffrn_reflns_limit_l_min -13
_diffrn_reflns_number 11485
_diffrn_reflns_point_group_measured_fraction_full 0.000
_diffrn_reflns_point_group_measured_fraction_max 0.000
_diffrn_reflns_theta_full 23.000
_diffrn_reflns_theta_max 23.000
_diffrn_reflns_theta_min 0.984
_diffrn_standards_number 0
_exptl_absorpt_coefficient_mu 0.838
_exptl_absorpt_correction_type none
_exptl_crystal_colour red
_exptl_crystal_density_diffrn 1.309
_exptl_crystal_density_method 'not measured'
_exptl_crystal_description block
_exptl_crystal_F_000 1272.00
_exptl_crystal_size_max 0.3
_exptl_crystal_size_mid 0.2
_exptl_crystal_size_min 0.2
_refine_diff_density_max 1.11
_refine_diff_density_min -0.59
_refine_ls_extinction_method none
_refine_ls_goodness_of_fit_ref 1.230
_refine_ls_hydrogen_treatment constr
_refine_ls_number_parameters 373
_refine_ls_number_reflns 4235
_refine_ls_number_restraints 0
_refine_ls_R_factor_all 0.1069
_refine_ls_R_factor_gt 0.0986
_refine_ls_shift/su_max 0.000
_refine_ls_structure_factor_coef Fsqd
_refine_ls_weighting_details 'w = 1/[\s^2^(Fo^2^)+(0.0000P)^2^+55.9552P] where P=(Fo^2^+2Fc^2^)/3'
_refine_ls_weighting_scheme calc
_refine_ls_wR_factor_gt 0.2528
_refine_ls_wR_factor_ref 0.2562
_reflns_number_gt 3651
_reflns_number_total 4235
_reflns_threshold_expression F^2^>2.0\s(F^2^)
_cod_data_source_file ic5b02159_si_001.cif
_cod_data_source_block 5Zn-a(CCDC1413267)
_cod_original_cell_volume 3094.0(11)
_cod_database_code 4344654

loop_
_symmetry_equiv_pos_site_id
_space_group_symop_operation_xyz
1 +X,+Y,+Z
2 -X,1/2+Y,1/2-Z
3 -X,-Y,-Z
4 +X,1/2-Y,1/2+Z

loop_
_atom_site_label
_atom_site_type_symbol
_atom_site_fract_x
_atom_site_fract_y
_atom_site_fract_z
_atom_site_U_iso_or_equiv
_atom_site_adp_type
_atom_site_occupancy
_atom_site_site_symmetry_multiplicity
_atom_site_calc_flag
_atom_site_refinement_flags
Zn1 Zn 0.5 1.0 0.5 0.0245(4) Uani 1 2 d .
Zn2 Zn 0.0 1.0 0.0 0.0280(4) Uani 1 2 d .
O3 O 0.1809(4) 1.1579(7) 0.5535(6) 0.044(2) Uani 1 4 d .
O18 O 0.3339(4) 1.0411(7) 0.1213(7) 0.049(2) Uani 1 4 d .
N4 N 0.3087(9) 1.433(2) 0.3372(11) 0.151(9) Uani 1 4 d .
N6 N -0.0034(4) 0.8520(8) -0.0983(7) 0.038(2) Uani 1 4 d .
N8 N 0.5087(4) 1.0893(7) 0.3494(7) 0.032(2) Uani 1 4 d .
N9 N 0.1989(4) 1.1107(8) 0.4672(7) 0.038(2) Uani 1 4 d .
N11 N 0.4851(4) 0.8452(8) 0.4068(7) 0.037(2) Uani 1 4 d .
N12 N 0.3044(4) 0.9497(8) 0.0910(7) 0.035(2) Uani 1 4 d .
N13 N 0.1024(4) 0.9870(7) 0.0220(7) 0.034(2) Uani 1 4 d .
N14 N 0.3982(4) 1.0305(6) 0.4879(6) 0.0236(18) Uani 1 4 d .
N17 N 0.1654(18) 0.6170(16) 0.0920(17) 0.239(17) Uani 1 4 d .
N23 N -0.0072(5) 0.8958(9) 0.1386(8) 0.043(2) Uani 1 4 d .
N24 N 0.5166(6) 1.1560(8) 0.1668(7) 0.049(3) Uani 1 4 d .
N30 N -0.0022(8) 0.6635(10) -0.1739(10) 0.091(5) Uani 1 4 d .
C5 C 0.4854(5) 0.7585(9) 0.3656(8) 0.028(2) Uani 1 4 d .
C7 C 0.2093(5) 1.0650(9) 0.0500(8) 0.035(3) Uani 1 4 d .
C15 C 0.1427(5) 1.0749(9) 0.0300(8) 0.035(3) Uani 1 4 d .
C16 C 0.3016(5) 1.0809(10) 0.5674(8) 0.036(3) Uani 1 4 d .
C19 C 0.3008(5) 1.0630(10) 0.3801(8) 0.040(3) Uani 1 4 d .
C20 C 0.5113(5) 1.1264(8) 0.2653(9) 0.028(2) Uani 1 4 d .
C21 C 0.3635(5) 1.0364(9) 0.3919(8) 0.038(3) Uani 1 4 d .
C22 C 0.2359(5) 0.9589(9) 0.0638(8) 0.032(2) Uani 1 4 d .
C25 C 0.3667(5) 1.0554(10) 0.5728(9) 0.040(3) Uani 1 4 d .
C26 C 0.1955(5) 0.8680(10) 0.0572(9) 0.041(3) Uani 1 4 d .
C27 C 0.1511(5) 1.0949(10) 0.3750(9) 0.041(3) Uani 1 4 d .
C28 C 0.1294(6) 0.8832(9) 0.0372(10) 0.045(3) Uani 1 4 d .
C29 C 0.3421(5) 0.8438(9) 0.0877(9) 0.039(3) Uani 1 4 d .
C31 C 0.3266(6) 0.7790(11) -0.0160(10) 0.056(3) Uani 1 4 d .
C32 C 0.3297(6) 0.7732(11) 0.1886(10) 0.056(3) Uani 1 4 d .
C33 C 0.1579(6) 0.9771(11) 0.3277(11) 0.060(4) Uani 1 4 d .
C34 C 0.4137(5) 0.8754(11) 0.0982(10) 0.051(3) Uani 1 4 d .
C35 C 0.0832(6) 1.1022(12) 0.4167(12) 0.063(4) Uani 1 4 d .
C36 C 0.1603(7) 1.1880(12) 0.2977(10) 0.065(4) Uani 1 4 d .
C37 C 0.3517(8) 1.3929(17) 0.3747(12) 0.080(5) Uani 1 4 d .
C38 C 0.4081(7) 1.3425(15) 0.4229(16) 0.098(6) Uani 1 4 d .
C39 C 0.2670(4) 1.0846(9) 0.4699(8) 0.029(2) Uani 1 4 d .
C40 C 0.1558(12) 0.5728(15) 0.1655(16) 0.106(7) Uani 1 4 d .
C41 C -0.0014(6) 0.7690(11) -0.1404(9) 0.046(3) Uani 1 4 d .
C42 C 0.1487(10) 0.517(2) 0.2611(15) 0.130(8) Uani 1 4 d .
C43 C -0.0037(6) 0.8600(10) 0.2209(10) 0.050(3) Uani 1 4 d .
H7 H 0.23544 1.12863 0.05394 0.0422 Uiso 1 4 calc R
H15 H 0.12522 1.14667 0.02169 0.0425 Uiso 1 4 calc R
H16 H 0.28129 1.0955 0.62929 0.0437 Uiso 1 4 calc R
H19 H 0.27966 1.06718 0.31231 0.0481 Uiso 1 4 calc R
H21 H 0.38455 1.02098 0.33093 0.0452 Uiso 1 4 calc R
H25 H 0.38965 1.05579 0.63933 0.0475 Uiso 1 4 calc R
H26 H 0.21227 0.79574 0.06613 0.0491 Uiso 1 4 calc R
H28 H 0.10262 0.82033 0.03396 0.0542 Uiso 1 4 calc R
H31A H 0.33662 0.82486 -0.07529 0.0669 Uiso 1 4 calc R
H31B H 0.28148 0.76011 -0.02268 0.0669 Uiso 1 4 calc R
H31C H 0.35183 0.71127 -0.01509 0.0669 Uiso 1 4 calc R
H32A H 0.28445 0.7562 0.18824 0.0671 Uiso 1 4 calc R
H32B H 0.34295 0.81565 0.25146 0.0671 Uiso 1 4 calc R
H32C H 0.35391 0.70447 0.18823 0.0671 Uiso 1 4 calc R
H33A H 0.13165 0.92505 0.36352 0.0718 Uiso 1 4 calc R
H33B H 0.20229 0.95385 0.3368 0.0718 Uiso 1 4 calc R
H33C H 0.14412 0.97859 0.25308 0.0718 Uiso 1 4 calc R
H34A H 0.42427 0.91538 0.03552 0.0610 Uiso 1 4 calc R
H34B H 0.43939 0.80832 0.1059 0.0610 Uiso 1 4 calc R
H34C H 0.42238 0.92243 0.15968 0.0610 Uiso 1 4 calc R
H35A H 0.05101 1.09638 0.35791 0.0754 Uiso 1 4 calc R
H35B H 0.07859 1.1729 0.45224 0.0754 Uiso 1 4 calc R
H35C H 0.07775 1.04177 0.46588 0.0754 Uiso 1 4 calc R
H36A H 0.20333 1.18469 0.27486 0.0779 Uiso 1 4 calc R
H36B H 0.15383 1.25907 0.33146 0.0779 Uiso 1 4 calc R
H36C H 0.12965 1.17987 0.23699 0.0779 Uiso 1 4 calc R
H38A H 0.44544 1.3788 0.39806 0.1171 Uiso 1 4 calc R
H38B H 0.40863 1.2641 0.40463 0.1171 Uiso 1 4 calc R
H38C H 0.40867 1.35035 0.49894 0.1171 Uiso 1 4 calc R
H42A H 0.19054 0.50022 0.29512 0.1556 Uiso 1 4 calc R
H42B H 0.12497 0.44896 0.24745 0.1556 Uiso 1 4 calc R
H42C H 0.12569 0.56495 0.30693 0.1556 Uiso 1 4 calc R

loop_
_atom_site_aniso_label
_atom_site_aniso_U_11
_atom_site_aniso_U_22
_atom_site_aniso_U_33
_atom_site_aniso_U_12
_atom_site_aniso_U_13
_atom_site_aniso_U_23
Zn1 0.0297(9) 0.0235(9) 0.0202(8) -0.0029(7) 0.0014(6) -0.0003(7)
Zn2 0.0306(9) 0.0264(9) 0.0267(9) 0.0048(7) 0.0003(7) 0.0003(7)
O3 0.039(4) 0.048(5) 0.045(5) 0.011(4) -0.001(4) -0.008(4)
O18 0.038(4) 0.052(5) 0.054(5) -0.001(4) -0.009(4) -0.010(4)
N4 0.131(15) 0.27(3) 0.046(9) 0.089(17) -0.003(9) -0.010(12)
N6 0.038(5) 0.037(6) 0.041(5) 0.007(4) 0.005(4) -0.016(5)
N8 0.039(5) 0.029(5) 0.029(5) 0.003(4) 0.001(4) 0.002(4)
N9 0.029(5) 0.043(6) 0.041(5) 0.009(4) 0.007(4) -0.009(4)
N11 0.040(5) 0.039(6) 0.030(5) -0.004(4) 0.001(4) -0.002(5)
N12 0.025(4) 0.047(6) 0.034(5) 0.010(4) 0.000(4) -0.007(4)
N13 0.042(5) 0.020(5) 0.040(5) 0.007(4) 0.007(4) -0.004(4)
N14 0.023(4) 0.027(4) 0.021(4) -0.010(3) 0.001(3) -0.006(3)
N17 0.55(6) 0.069(13) 0.103(16) -0.07(2) 0.07(2) 0.002(11)
N23 0.046(6) 0.054(6) 0.030(5) -0.002(5) 0.003(4) 0.015(5)
N24 0.098(8) 0.027(5) 0.022(5) -0.002(5) 0.001(5) 0.005(4)
N30 0.170(15) 0.048(8) 0.051(8) 0.030(8) -0.007(8) -0.016(6)
C5 0.033(6) 0.030(6) 0.021(5) 0.001(5) 0.003(4) -0.002(5)
C7 0.035(6) 0.038(6) 0.032(6) 0.009(5) -0.003(5) 0.002(5)
C15 0.030(6) 0.036(6) 0.040(6) 0.008(5) 0.002(5) 0.002(5)
C16 0.030(6) 0.050(7) 0.030(6) 0.010(5) 0.008(5) 0.000(5)
C19 0.040(6) 0.055(7) 0.025(6) 0.007(6) -0.000(5) -0.007(5)
C20 0.029(6) 0.020(5) 0.036(7) -0.003(4) 0.003(5) -0.004(5)
C21 0.039(6) 0.046(7) 0.029(6) -0.002(5) 0.010(5) -0.008(5)
C22 0.027(5) 0.035(6) 0.031(6) 0.005(5) -0.009(4) -0.007(5)
C25 0.034(6) 0.050(7) 0.034(6) 0.005(5) -0.009(5) 0.001(5)
C26 0.035(6) 0.036(7) 0.052(7) 0.009(5) 0.004(5) 0.004(5)
C27 0.028(6) 0.055(7) 0.039(6) 0.001(5) -0.007(5) -0.016(6)
C28 0.054(8) 0.025(6) 0.056(8) -0.001(5) 0.002(6) -0.001(5)
C29 0.036(6) 0.038(6) 0.043(7) 0.016(5) -0.001(5) -0.003(5)
C31 0.051(8) 0.058(8) 0.059(8) 0.023(7) 0.007(6) -0.007(7)
C32 0.052(8) 0.055(8) 0.060(8) 0.011(7) -0.002(6) 0.009(7)
C33 0.044(7) 0.067(9) 0.068(9) -0.007(7) 0.003(6) -0.021(7)
C34 0.032(6) 0.058(8) 0.061(8) -0.002(6) -0.007(6) 0.006(7)
C35 0.038(7) 0.068(9) 0.085(10) 0.019(7) 0.013(7) -0.015(8)
C36 0.068(9) 0.076(10) 0.048(8) 0.009(8) -0.013(7) -0.000(7)
C37 0.060(9) 0.128(15) 0.049(9) 0.031(10) -0.008(7) -0.008(9)
C38 0.064(10) 0.083(12) 0.140(17) 0.026(9) -0.028(11) -0.034(12)
C39 0.018(5) 0.034(6) 0.035(6) 0.001(4) 0.003(4) -0.007(5)
C40 0.18(2) 0.059(11) 0.079(13) -0.025(12) 0.028(13) 0.008(10)
C41 0.044(7) 0.053(8) 0.038(7) 0.016(6) -0.013(5) -0.012(6)
C42 0.122(18) 0.18(2) 0.087(14) -0.004(17) 0.031(13) 0.024(15)
C43 0.057(8) 0.045(7) 0.046(8) -0.011(6) -0.010(6) 0.017(6)

loop_
_atom_type_symbol
_atom_type_description
_atom_type_scat_dispersion_real
_atom_type_scat_dispersion_imag
_atom_type_scat_source
C C 0.0033 0.0016
;
International Tables for Crystallography
(Vol. C, Tables 4.2.6.8 and 6.1.1.4)
;
H H 0.0000 0.0000
;
International Tables for Crystallography
(Vol. C, Table 6.1.1.4)
;
N N 0.0061 0.0033
;
International Tables for Crystallography
(Vol. C, Tables 4.2.6.8 and 6.1.1.4)
;
O O 0.0106 0.0060
;
International Tables for Crystallography
(Vol. C, Tables 4.2.6.8 and 6.1.1.4)
;
Zn Zn 0.2839 1.4301
;
International Tables for Crystallography
(Vol. C, Tables 4.2.6.8 and 6.1.1.4)
;

loop_
_geom_angle_atom_site_label_1
_geom_angle_atom_site_label_2
_geom_angle_atom_site_label_3
_geom_angle
_geom_angle_publ_flag
_geom_angle_site_symmetry_1
_geom_angle_site_symmetry_3
N8 Zn1 N8 180.0(4) yes . 3_676
N8 Zn1 N11 87.8(3) yes . .
N8 Zn1 N11 92.2(3) yes . 3_676
N8 Zn1 N14 90.2(3) yes . .
N8 Zn1 N14 89.8(3) yes . 3_676
N8 Zn1 N11 92.2(3) yes 3_676 .
N8 Zn1 N11 87.8(3) yes 3_676 3_676
N8 Zn1 N14 89.8(3) yes 3_676 .
N8 Zn1 N14 90.2(3) yes 3_676 3_676
N11 Zn1 N11 180.0(5) yes . 3_676
N11 Zn1 N14 90.4(3) yes . .
N11 Zn1 N14 89.6(3) yes . 3_676
N11 Zn1 N14 89.6(3) yes 3_676 .
N11 Zn1 N14 90.4(3) yes 3_676 3_676
N14 Zn1 N14 180.0(4) yes . 3_676
N6 Zn2 N6 180.0(5) yes . 3_575
N6 Zn2 N13 90.2(3) yes . .
N6 Zn2 N13 89.8(3) yes . 3_575
N6 Zn2 N23 89.6(4) yes . .
N6 Zn2 N23 90.4(4) yes . 3_575
N6 Zn2 N13 89.8(3) yes 3_575 .
N6 Zn2 N13 90.2(3) yes 3_575 3_575
N6 Zn2 N23 90.4(4) yes 3_575 .
N6 Zn2 N23 89.6(4) yes 3_575 3_575
N13 Zn2 N13 180.0(4) yes . 3_575
N13 Zn2 N23 89.1(3) yes . .
N13 Zn2 N23 90.9(3) yes . 3_575
N13 Zn2 N23 90.9(3) yes 3_575 .
N13 Zn2 N23 89.1(3) yes 3_575 3_575
N23 Zn2 N23 180.0(5) yes . 3_575
Zn2 N6 C41 172.3(9) yes . .
Zn1 N8 C20 173.2(8) yes . .
O3 N9 C27 119.3(8) yes . .
O3 N9 C39 114.6(8) yes . .
C27 N9 C39 126.0(9) yes . .
Zn1 N11 C5 170.2(8) yes . .
O18 N12 C22 116.4(8) yes . .
O18 N12 C29 118.8(8) yes . .
C22 N12 C29 124.8(9) yes . .
Zn2 N13 C15 124.5(7) yes . .
Zn2 N13 C28 118.7(7) yes . .
C15 N13 C28 116.6(9) yes . .
Zn1 N14 C21 121.7(7) yes . .
Zn1 N14 C25 121.7(6) yes . .
C21 N14 C25 116.3(8) yes . .
Zn2 N23 C43 165.0(10) yes . .
C5 N24 C20 123.7(9) yes 2_655 .
C41 N30 C43 120.5(12) yes . 4_564
N11 C5 N24 171.4(11) yes . 2_645
C15 C7 C22 118.8(10) yes . .
N13 C15 C7 123.7(10) yes . .
C25 C16 C39 119.5(10) yes . .
C21 C19 C39 119.9(9) yes . .
N8 C20 N24 172.8(11) yes . .
N14 C21 C19 123.7(10) yes . .
N12 C22 C7 118.5(9) yes . .
N12 C22 C26 123.0(9) yes . .
C7 C22 C26 118.4(9) yes . .
N14 C25 C16 123.3(9) yes . .
C22 C26 C28 120.2(10) yes . .
N9 C27 C33 110.1(9) yes . .
N9 C27 C35 107.5(9) yes . .
N9 C27 C36 107.7(9) yes . .
C33 C27 C35 107.3(10) yes . .
C33 C27 C36 113.7(10) yes . .
C35 C27 C36 110.2(10) yes . .
N13 C28 C26 122.3(10) yes . .
N12 C29 C31 111.9(9) yes . .
N12 C29 C32 108.1(9) yes . .
N12 C29 C34 107.5(9) yes . .
C31 C29 C32 112.8(10) yes . .
C31 C29 C34 109.7(10) yes . .
C32 C29 C34 106.5(9) yes . .
N4 C37 C38 179(2) yes . .
N9 C39 C16 118.1(9) yes . .
N9 C39 C19 124.8(9) yes . .
C16 C39 C19 117.1(9) yes . .
N17 C40 C42 176(3) yes . .
N6 C41 N30 169.7(14) yes . .
N23 C43 N30 169.3(14) yes . 4_565
C15 C7 H7 120.596 no . .
C22 C7 H7 120.606 no . .
N13 C15 H15 118.132 no . .
C7 C15 H15 118.128 no . .
C25 C16 H16 120.222 no . .
C39 C16 H16 120.239 no . .
C21 C19 H19 120.030 no . .
C39 C19 H19 120.031 no . .
N14 C21 H21 118.142 no . .
C19 C21 H21 118.136 no . .
N14 C25 H25 118.347 no . .
C16 C25 H25 118.351 no . .
C22 C26 H26 119.914 no . .
C28 C26 H26 119.928 no . .
N13 C28 H28 118.868 no . .
C26 C28 H28 118.873 no . .
C29 C31 H31A 109.472 no . .
C29 C31 H31B 109.469 no . .
C29 C31 H31C 109.467 no . .
H31A C31 H31B 109.474 no . .
H31A C31 H31C 109.474 no . .
H31B C31 H31C 109.470 no . .
C29 C32 H32A 109.476 no . .
C29 C32 H32B 109.472 no . .
C29 C32 H32C 109.473 no . .
H32A C32 H32B 109.470 no . .
H32A C32 H32C 109.471 no . .
H32B C32 H32C 109.465 no . .
C27 C33 H33A 109.469 no . .
C27 C33 H33B 109.476 no . .
C27 C33 H33C 109.471 no . .
H33A C33 H33B 109.468 no . .
H33A C33 H33C 109.468 no . .
H33B C33 H33C 109.475 no . .
C29 C34 H34A 109.470 no . .
C29 C34 H34B 109.470 no . .
C29 C34 H34C 109.463 no . .
H34A C34 H34B 109.476 no . .
H34A C34 H34C 109.479 no . .
H34B C34 H34C 109.470 no . .
C27 C35 H35A 109.477 no . .
C27 C35 H35B 109.471 no . .
C27 C35 H35C 109.474 no . .
H35A C35 H35B 109.465 no . .
H35A C35 H35C 109.469 no . .
H35B C35 H35C 109.471 no . .
C27 C36 H36A 109.471 no . .
C27 C36 H36B 109.469 no . .
C27 C36 H36C 109.466 no . .
H36A C36 H36B 109.470 no . .
H36A C36 H36C 109.475 no . .
H36B C36 H36C 109.477 no . .
C37 C38 H38A 109.475 no . .
C37 C38 H38B 109.478 no . .
C37 C38 H38C 109.476 no . .
H38A C38 H38B 109.472 no . .
H38A C38 H38C 109.456 no . .
H38B C38 H38C 109.471 no . .
C40 C42 H42A 109.471 no . .
C40 C42 H42B 109.473 no . .
C40 C42 H42C 109.469 no . .
H42A C42 H42B 109.473 no . .
H42A C42 H42C 109.467 no . .
H42B C42 H42C 109.474 no . .

loop_
_geom_bond_atom_site_label_1
_geom_bond_atom_site_label_2
_geom_bond_distance
_geom_bond_publ_flag
_geom_bond_site_symmetry_2
Zn1 N8 2.191(9) yes .
Zn1 N8 2.191(9) yes 3_676
Zn1 N11 2.190(9) yes .
Zn1 N11 2.190(9) yes 3_676
Zn1 N14 2.139(7) yes .
Zn1 N14 2.139(7) yes 3_676
Zn2 N6 2.148(9) yes .
Zn2 N6 2.148(9) yes 3_575
Zn2 N13 2.128(9) yes .
Zn2 N13 2.128(9) yes 3_575
Zn2 N23 2.153(10) yes .
Zn2 N23 2.153(10) yes 3_575
O3 N9 1.303(12) yes .
O18 N12 1.290(12) yes .
N4 C37 1.09(3) yes .
N6 C41 1.122(16) yes .
N8 C20 1.151(14) yes .
N9 C27 1.479(13) yes .
N9 C39 1.445(12) yes .
N11 C5 1.154(14) yes .
N12 C22 1.440(13) yes .
N12 C29 1.485(14) yes .
N13 C15 1.337(13) yes .
N13 C28 1.362(14) yes .
N14 C21 1.360(12) yes .
N14 C25 1.328(14) yes .
N17 C40 1.09(3) yes .
N23 C43 1.116(16) yes .
N24 C5 1.284(14) yes 2_655
N24 C20 1.301(14) yes .
N30 C41 1.321(18) yes .
N30 C43 1.352(17) yes 4_564
C7 C15 1.391(14) yes .
C7 C22 1.382(15) yes .
C16 C25 1.383(14) yes .
C16 C39 1.373(14) yes .
C19 C21 1.336(15) yes .
C19 C39 1.398(15) yes .
C22 C26 1.367(15) yes .
C26 C28 1.387(16) yes .
C27 C33 1.532(18) yes .
C27 C35 1.544(17) yes .
C27 C36 1.494(18) yes .
C29 C31 1.527(17) yes .
C29 C32 1.559(17) yes .
C29 C34 1.529(15) yes .
C37 C38 1.41(2) yes .
C40 C42 1.39(3) yes .
C7 H7 0.930 no .
C15 H15 0.930 no .
C16 H16 0.930 no .
C19 H19 0.930 no .
C21 H21 0.930 no .
C25 H25 0.930 no .
C26 H26 0.930 no .
C28 H28 0.930 no .
C31 H31A 0.960 no .
C31 H31B 0.960 no .
C31 H31C 0.960 no .
C32 H32A 0.960 no .
C32 H32B 0.960 no .
C32 H32C 0.960 no .
C33 H33A 0.960 no .
C33 H33B 0.960 no .
C33 H33C 0.960 no .
C34 H34A 0.960 no .
C34 H34B 0.960 no .
C34 H34C 0.960 no .
C35 H35A 0.960 no .
C35 H35B 0.960 no .
C35 H35C 0.960 no .
C36 H36A 0.960 no .
C36 H36B 0.960 no .
C36 H36C 0.960 no .
C38 H38A 0.960 no .
C38 H38B 0.960 no .
C38 H38C 0.960 no .
C42 H42A 0.960 no .
C42 H42B 0.960 no .
C42 H42C 0.960 no .

loop_
_geom_contact_atom_site_label_1
_geom_contact_atom_site_label_2
_geom_contact_distance
_geom_contact_publ_flag
_geom_contact_site_symmetry_2
Zn1 C5 3.333(10) no 3_676
Zn1 C20 3.337(11) no 3_676
Zn1 C21 3.078(10) no 3_676
Zn1 C25 3.054(11) no 3_676
Zn2 C15 3.088(10) no 3_575
Zn2 C28 3.028(12) no 3_575
Zn2 C41 3.263(13) no 3_575
Zn2 C43 3.245(12) no 3_575
O3 C16 2.661(13) no .
O3 C33 3.564(16) no .
O3 C35 2.640(15) no .
O3 C36 3.233(15) no .
O18 C7 2.687(13) no .
O18 C26 3.575(13) no .
O18 C31 3.558(15) no .
O18 C32 3.295(16) no .
O18 C34 2.603(15) no .
N6 C15 3.199(14) no 3_575
N6 C28 3.150(15) no .
N6 C43 3.394(16) no 4_564
N8 C5 3.379(13) no 2_655
N8 C21 3.166(14) no .
N8 C25 3.196(14) no 3_676
N11 C20 3.388(14) no 2_645
N11 C21 3.391(14) no .
N11 C25 3.286(14) no 3_676
N13 C22 2.801(13) no .
N14 C39 2.790(12) no .
N23 C15 3.407(13) no 3_575
N23 C28 3.202(16) no .
N23 C41 3.395(16) no 4_565
C7 C28 2.721(16) no .
C15 C26 2.702(16) no .
C16 C21 2.692(15) no .
C19 C25 2.692(15) no .
C19 C27 3.127(15) no .
C19 C33 3.158(17) no .
C19 C36 3.365(18) no .
C22 C31 3.068(17) no .
C22 C32 3.263(16) no .
C26 C29 3.053(15) no .
C26 C31 3.125(17) no .
C26 C32 3.324(16) no .
C33 C39 3.055(16) no .
C36 C39 3.220(16) no .
O3 N17 3.32(2) no 4_565
O3 C7 3.346(14) no 4_575
O3 C15 3.280(14) no 4_575
O3 C40 3.14(2) no 4_565
O3 C42 3.45(2) no 4_565
O18 N4 3.586(17) no 4_574
O18 C19 3.389(14) no .
O18 C21 3.412(13) no .
O18 C37 3.250(18) no 4_574
O18 C38 3.33(2) no 4_574
N4 O18 3.586(17) no 4_575
N4 N12 3.491(19) no 4_575
N4 C7 3.50(2) no 4_575
N4 C16 3.391(18) no 4_574
N4 C22 3.57(2) no 4_575
N4 C42 3.53(3) no 1_565
N9 N17 3.23(2) no 4_565
N9 C40 3.48(2) no 4_565
N12 N4 3.491(19) no 4_574
N12 C37 3.505(19) no 4_574
N13 C42 3.49(2) no 4_564
N17 O3 3.32(2) no 4_564
N17 N9 3.23(2) no 4_564
N17 C26 3.09(2) no .
N17 C28 3.31(2) no .
N17 C33 3.50(3) no 4_564
N23 C42 3.59(2) no 2_555
C5 C38 3.54(2) no 3_676
C7 O3 3.346(14) no 4_574
C7 N4 3.50(2) no 4_574
C15 O3 3.280(14) no 4_574
C15 C42 3.57(2) no 4_564
C16 N4 3.391(18) no 4_575
C19 O18 3.389(14) no .
C21 O18 3.412(13) no .
C22 N4 3.57(2) no 4_574
C26 N17 3.09(2) no .
C28 N17 3.31(2) no .
C33 N17 3.50(3) no 4_565
C37 O18 3.250(18) no 4_575
C37 N12 3.505(19) no 4_575
C38 O18 3.33(2) no 4_575
C38 C5 3.54(2) no 3_676
C40 O3 3.14(2) no 4_564
C40 N9 3.48(2) no 4_564
C42 O3 3.45(2) no 4_564
C42 N4 3.53(3) no 1_545
C42 N13 3.49(2) no 4_565
C42 N23 3.59(2) no 2_545
C42 C15 3.57(2) no 4_565
C42 C43 3.57(3) no 2_545
C43 C42 3.57(3) no 2_555
Zn1 H21 3.0892 no .
Zn1 H21 3.0892 no 3_676
Zn1 H25 3.0630 no .
Zn1 H25 3.0630 no 3_676
Zn2 H15 3.1242 no .
Zn2 H15 3.1242 no 3_575
Zn2 H28 3.0229 no .
Zn2 H28 3.0229 no 3_575
O3 H16 2.3453 no .
O3 H35A 3.5818 no .
O3 H35B 2.3966 no .
O3 H35C 2.7087 no .
O3 H36A 3.5855 no .
O3 H36B 3.0523 no .
O18 H7 2.3899 no .
O18 H31A 3.5696 no .
O18 H32B 3.1368 no .
O18 H34A 2.6888 no .
O18 H34B 3.5422 no .
O18 H34C 2.3361 no .
N4 H38A 2.9543 no .
N4 H38B 2.9636 no .
N4 H38C 2.9601 no .
N6 H15 2.7743 no 3_575
N6 H28 2.6817 no .
N8 H21 2.6955 no .
N8 H25 2.7202 no 3_676
N9 H16 2.5649 no .
N9 H19 2.7163 no .
N9 H33A 2.8697 no .
N9 H33B 2.4872 no .
N9 H33C 3.2463 no .
N9 H35A 3.2703 no .
N9 H35B 2.5979 no .
N9 H35C 2.6444 no .
N9 H36A 2.5822 no .
N9 H36B 2.5788 no .
N9 H36C 3.2378 no .
N11 H21 3.0536 no .
N11 H25 2.9514 no 3_676
N12 H7 2.5847 no .
N12 H26 2.6472 no .
N12 H31A 2.6911 no .
N12 H31B 2.6908 no .
N12 H31C 3.3139 no .
N12 H32A 2.6517 no .
N12 H32B 2.6465 no .
N12 H32C 3.2939 no .
N12 H34A 2.6684 no .
N12 H34B 3.2612 no .
N12 H34C 2.5551 no .
N13 H7 3.2328 no .
N13 H26 3.2372 no .
N14 H16 3.2120 no .
N14 H19 3.2072 no .
N17 H42A 2.9188 no .
N17 H42B 2.9608 no .
N17 H42C 2.9525 no .
N23 H15 3.0915 no 3_575
N23 H28 2.8635 no .
C5 H25 3.4103 no 3_676
C7 H26 3.2056 no .
C15 H28 3.1378 no .
C16 H19 3.2099 no .
C19 H16 3.2147 no .
C19 H33B 2.4472 no .
C19 H36A 2.7431 no .
C20 H21 3.0849 no .
C20 H25 3.1580 no 3_676
C21 H25 3.1269 no .
C21 H33B 3.5045 no .
C22 H15 3.2171 no .
C22 H28 3.2168 no .
C22 H31A 3.2460 no .
C22 H31B 2.7959 no .
C22 H32A 3.0038 no .
C22 H32B 3.5495 no .
C25 H21 3.1210 no .
C26 H7 3.2074 no .
C26 H31A 3.5193 no .
C26 H31B 2.4738 no .
C26 H32A 2.7250 no .
C27 H19 2.8601 no .
C28 H15 3.1375 no .
C29 H26 2.7487 no .
C31 H26 2.6678 no .
C31 H32A 2.7902 no .
C31 H32B 3.3834 no .
C31 H32B 3.1772 no 4_564
C31 H32C 2.7350 no .
C31 H34A 2.6376 no .
C31 H34B 2.7209 no .
C31 H34C 3.3264 no .
C32 H26 2.7937 no .
C32 H31A 3.3900 no .
C32 H31A 3.1838 no 4_565
C32 H31B 2.7711 no .
C32 H31C 2.7392 no .
C32 H34A 3.3172 no .
C32 H34B 2.6101 no .
C32 H34C 2.6623 no .
C33 H19 2.7651 no .
C33 H35A 2.6854 no .
C33 H35B 3.3135 no .
C33 H35C 2.6138 no .
C33 H36A 2.7404 no .
C33 H36B 3.3515 no .
C33 H36C 2.7104 no .
C34 H31A 2.6728 no .
C34 H31B 3.3285 no .
C34 H31C 2.6835 no .
C34 H32A 3.3108 no .
C34 H32B 2.6113 no .
C34 H32C 2.6772 no .
C35 H33A 2.4481 no .
C35 H33B 3.2581 no .
C35 H33C 2.8976 no .
C35 H36A 3.3249 no .
C35 H36B 2.6493 no .
C35 H36C 2.6891 no .
C36 H19 2.8573 no .
C36 H33A 3.2976 no .
C36 H33B 2.9450 no .
C36 H33C 2.5664 no .
C36 H35A 2.6783 no .
C36 H35B 2.6836 no .
C36 H35C 3.3157 no .
C39 H21 3.2001 no .
C39 H25 3.2104 no .
C39 H33A 3.5635 no .
C39 H33B 2.5830 no .
C39 H36A 2.9461 no .
C39 H36B 3.4956 no .
C41 H15 3.2297 no 3_575
C41 H28 3.0194 no .
C43 H28 3.3799 no .
H7 H15 2.3030 no .
H16 H25 2.2926 no .
H19 H21 2.2405 no .
H19 H33B 2.1366 no .
H19 H33C 3.0427 no .
H19 H36A 2.1371 no .
H19 H36B 3.4897 no .
H19 H36C 3.4546 no .
H26 H28 2.2999 no .
H26 H31A 3.2651 no .
H26 H31B 1.9340 no .
H26 H31C 3.3023 no .
H26 H32A 2.1143 no .
H26 H32B 3.4461 no .
H26 H32C 3.3889 no .
H31A H32A 3.2330 no 4_564
H31A H32B 2.7566 no 4_564
H31A H32C 3.0440 no 4_564
H31A H34A 2.4534 no .
H31A H34B 3.0059 no .
H31A H34C 3.5268 no .
H31B H32A 2.6498 no .
H31B H32B 3.3277 no 4_564
H31B H32C 3.0202 no .
H31B H34A 3.5203 no .
H31B H34B 3.5880 no .
H31C H32A 3.0559 no .
H31C H32B 3.5934 no .
H31C H32B 2.9458 no 4_564
H31C H32C 2.5561 no .
H31C H34A 2.8983 no .
H31C H34B 2.5541 no .
H31C H34C 3.5744 no .
H32A H34B 3.5100 no .
H32A H34C 3.5199 no .
H32B H34A 3.5134 no .
H32B H34B 2.8173 no .
H32B H34C 2.4406 no .
H32C H34A 3.5409 no .
H32C H34B 2.4554 no .
H32C H34C 2.9891 no .
H33A H35A 2.6332 no .
H33A H35B 3.3647 no .
H33A H35C 2.2487 no .
H33A H36C 3.4193 no .
H33B H35A 3.5962 no .
H33B H35C 3.3262 no .
H33B H36A 2.8517 no .
H33B H36C 3.2817 no .
H33C H35A 2.7981 no .
H33C H35C 3.1937 no .
H33C H36A 2.7442 no .
H33C H36B 3.4767 no .
H33C H36C 2.4168 no .
H35A H36A 3.5644 no .
H35A H36B 2.9179 no .
H35A H36C 2.5195 no .
H35B H36A 3.5497 no .
H35B H36B 2.4828 no .
H35B H36C 2.9845 no .
H35C H36B 3.5261 no .
H35C H36C 3.5531 no .
O3 H7 2.7774 no 4_575
O3 H15 2.6101 no 4_575
O3 H36A 3.3572 no 4_575
O3 H36C 3.2488 no 4_575
O3 H42A 3.5664 no 4_565
O3 H42B 3.0583 no 4_565
O18 H19 2.7485 no .
O18 H21 2.7725 no .
O18 H38C 2.6108 no 4_574
N4 H7 3.3053 no 4_575
N4 H16 2.6551 no 4_574
N4 H25 3.1124 no 4_574
N4 H31A 3.1183 no 4_575
N4 H42A 2.5948 no 1_565
N6 H35A 3.3945 no 3_575
N6 H35B 3.2831 no 2_545
N6 H36C 3.0574 no 3_575
N6 H42C 3.1749 no 4_564
N8 H32C 3.2311 no 2_655
N8 H34B 2.8555 no 2_655
N8 H34C 3.4898 no .
N8 H38B 3.0555 no .
N9 H7 3.3510 no 4_575
N9 H15 3.3589 no 4_575
N11 H31C 3.0818 no 4_565
N11 H32B 3.4302 no .
N11 H34B 3.2973 no 4_565
N11 H34C 3.4027 no .
N11 H38B 3.3720 no 3_676
N11 H38C 3.3560 no 3_676
N12 H19 3.1911 no .
N12 H21 3.4384 no .
N12 H38C 3.4731 no 4_574
N13 H33C 2.9697 no .
N13 H36C 3.5563 no .
N13 H42A 3.5113 no 4_564
N13 H42C 2.8532 no 4_564
N14 H31C 3.0284 no 4_565
N14 H38B 2.9809 no .
N17 H16 3.4938 no 4_564
N17 H26 2.3694 no .
N17 H28 2.8149 no .
N17 H31B 3.3646 no .
N17 H32A 3.1384 no .
N17 H33A 2.9480 no 4_564
N17 H33B 3.4615 no 4_564
N17 H35C 2.9898 no 4_564
N23 H33C 3.4953 no .
N23 H35B 3.2015 no 2_545
N23 H36B 3.4960 no 2_545
N23 H42B 2.9958 no 2_555
N23 H42C 3.2897 no 2_555
N24 H31A 3.3478 no 3_675
N24 H32B 3.5635 no 2_655
N24 H32C 3.1827 no 2_655
N24 H34A 3.0310 no 3_675
N24 H34B 3.4476 no 2_655
N24 H34C 3.3919 no .
N24 H38A 3.4971 no 2_645
N24 H38C 2.9586 no 4_574
N30 H33A 2.9759 no 4_564
N30 H35A 3.2942 no 4_564
N30 H35B 3.3137 no 2_545
N30 H35C 3.4684 no 2_545
N30 H35C 3.3687 no 4_564
N30 H36C 3.2808 no 3_575
N30 H42B 2.9617 no 3_565
C5 H31A 3.3806 no 4_565
C5 H31C 3.2734 no 4_565
C5 H32B 3.2574 no .
C5 H32C 3.4494 no .
C5 H34A 3.2966 no 4_565
C5 H34B 3.3840 no .
C5 H34B 3.3361 no 4_565
C5 H34C 3.4191 no .
C5 H38A 3.5924 no 3_676
C5 H38B 3.5055 no 3_676
C5 H38C 2.9726 no 3_676
C7 H19 3.5045 no .
C7 H33C 3.1541 no .
C7 H36A 3.1776 no .
C7 H36B 3.5726 no 4_574
C7 H36C 3.2765 no .
C7 H42A 3.2921 no 4_564
C15 H33C 3.0287 no .
C15 H35B 3.3925 no 4_574
C15 H36A 3.4897 no .
C15 H36B 3.2053 no 4_574
C15 H36C 2.9191 no .
C15 H42A 3.3116 no 4_564
C15 H42B 3.5563 no 4_564
C15 H42C 3.2565 no 4_564
C19 H32B 3.4989 no .
C19 H38B 3.2726 no .
C20 H32C 2.9625 no 2_655
C20 H34B 2.8436 no 2_655
C20 H34C 3.2668 no .
C20 H38B 3.2973 no .
C21 H31C 3.1824 no 4_565
C21 H32B 3.1722 no .
C21 H34C 3.5234 no .
C21 H38B 2.8641 no .
C22 H19 3.4374 no .
C22 H33B 3.5576 no .
C22 H33C 3.1714 no .
C22 H42A 3.4721 no 4_564
C25 H31C 3.3627 no 4_565
C25 H32C 3.4313 no 4_565
C25 H38B 3.4156 no .
C26 H33C 3.0566 no .
C26 H42C 3.4553 no 4_564
C28 H33C 2.9374 no .
C28 H42C 2.9565 no 4_564
C32 H21 3.5850 no .
C34 H21 3.4937 no .
C34 H38A 2.9215 no 2_645
C34 H38C 3.4878 no 4_574
C35 H15 3.3514 no 4_575
C36 H15 3.5261 no .
C36 H15 3.5569 no 4_575
C36 H42B 3.2375 no 1_565
C37 H7 3.4383 no 4_575
C37 H16 3.3147 no 4_574
C37 H25 3.1807 no 4_574
C37 H31A 3.4303 no 4_575
C37 H34A 3.3287 no 4_575
C38 H34A 3.5851 no 2_655
C38 H34A 3.2124 no 4_575
C38 H34B 3.2402 no 2_655
C40 H16 3.3422 no 4_564
C40 H26 3.1903 no .
C40 H28 3.5109 no .
C40 H32A 3.4413 no .
C40 H35C 3.1867 no 4_564
C41 H33A 3.5961 no 4_564
C41 H35A 3.2669 no 3_575
C41 H35B 3.1712 no 2_545
C41 H36C 2.9039 no 3_575
C41 H42C 3.4015 no 4_564
C42 H16 3.5826 no 4_564
C42 H36B 3.1943 no 1_545
C43 H33A 3.3057 no .
C43 H33C 3.3718 no .
C43 H35A 3.4412 no .
C43 H35A 3.4076 no 2_545
C43 H35B 3.4036 no 2_545
C43 H36B 3.3582 no 2_545
C43 H36C 3.4526 no 2_545
C43 H42B 2.7883 no 2_555
C43 H42C 3.5119 no 2_555
H7 O3 2.7774 no 4_574
H7 N4 3.3053 no 4_574
H7 N9 3.3510 no 4_574
H7 C37 3.4383 no 4_574
H7 H16 3.5225 no 4_574
H7 H19 3.3882 no .
H7 H36A 2.9831 no .
H7 H36B 3.4281 no 4_574
H7 H36C 3.3586 no .
H15 O3 2.6101 no 4_574
H15 N9 3.3589 no 4_574
H15 C35 3.3514 no 4_574
H15 C36 3.5261 no .
H15 C36 3.5569 no 4_574
H15 H33C 3.5269 no .
H15 H35B 2.4830 no 4_574
H15 H36A 3.4899 no .
H15 H36B 2.7485 no 4_574
H15 H36C 2.7316 no .
H16 N4 2.6551 no 4_575
H16 N17 3.4938 no 4_565
H16 C37 3.3147 no 4_575
H16 C40 3.3422 no 4_565
H16 C42 3.5826 no 4_565
H16 H7 3.5225 no 4_575
H16 H42A 3.1311 no 4_565
H19 O18 2.7485 no .
H19 N12 3.1911 no .
H19 C7 3.5045 no .
H19 C22 3.4374 no .
H19 H7 3.3882 no .
H19 H32B 3.3763 no .
H21 O18 2.7725 no .
H21 N12 3.4384 no .
H21 C32 3.5850 no .
H21 C34 3.4937 no .
H21 H31C 3.4687 no 4_565
H21 H32B 2.7502 no .
H21 H34C 2.6251 no .
H21 H38B 3.0630 no .
H25 N4 3.1124 no 4_575
H25 C37 3.1807 no 4_575
H25 H32C 3.2498 no 4_565
H25 H38A 3.4579 no 4_575
H26 N17 2.3694 no .
H26 C40 3.1903 no .
H26 H33C 3.5732 no .
H28 N17 2.8149 no .
H28 C40 3.5109 no .
H28 H33C 3.3926 no .
H28 H42C 3.2336 no 4_564
H31A N4 3.1183 no 4_574
H31A N24 3.3478 no 3_675
H31A C5 3.3806 no 4_564
H31A C37 3.4303 no 4_574
H31B N17 3.3646 no .
H31B H33B 3.4411 no 4_564
H31C N11 3.0818 no 4_564
H31C N14 3.0284 no 4_564
H31C C5 3.2734 no 4_564
H31C C21 3.1824 no 4_564
H31C C25 3.3627 no 4_564
H31C H21 3.4687 no 4_564
H32A N17 3.1384 no .
H32A C40 3.4413 no .
H32A H33B 3.5228 no .
H32B N11 3.4302 no .
H32B N24 3.5635 no 2_645
H32B C5 3.2574 no .
H32B C19 3.4989 no .
H32B C21 3.1722 no .
H32B H19 3.3763 no .
H32B H21 2.7502 no .
H32B H33B 3.5864 no .
H32C N8 3.2311 no 2_645
H32C N24 3.1827 no 2_645
H32C C5 3.4494 no .
H32C C20 2.9625 no 2_645
H32C C25 3.4313 no 4_564
H32C H25 3.2498 no 4_564
H33A N17 2.9480 no 4_565
H33A N30 2.9759 no 4_565
H33A C41 3.5961 no 4_565
H33A C43 3.3057 no .
H33B N17 3.4615 no 4_565
H33B C22 3.5576 no .
H33B H31B 3.4411 no 4_565
H33B H32A 3.5228 no .
H33B H32B 3.5864 no .
H33C N13 2.9697 no .
H33C N23 3.4953 no .
H33C C7 3.1541 no .
H33C C15 3.0287 no .
H33C C22 3.1714 no .
H33C C26 3.0566 no .
H33C C28 2.9374 no .
H33C C43 3.3718 no .
H33C H15 3.5269 no .
H33C H26 3.5732 no .
H33C H28 3.3926 no .
H34A N24 3.0310 no 3_675
H34A C5 3.2966 no 4_564
H34A C37 3.3287 no 4_574
H34A C38 3.5851 no 2_645
H34A C38 3.2124 no 4_574
H34A H38A 2.8027 no 2_645
H34A H38A 3.0465 no 4_574
H34A H38C 2.8357 no 4_574
H34B N8 2.8555 no 2_645
H34B N11 3.2973 no 4_564
H34B N24 3.4476 no 2_645
H34B C5 3.3840 no .
H34B C5 3.3361 no 4_564
H34B C20 2.8436 no 2_645
H34B C38 3.2402 no 2_645
H34B H38A 2.5377 no 2_645
H34B H38B 3.2117 no 2_645
H34B H38C 3.5474 no 2_645
H34C N8 3.4898 no .
H34C N11 3.4027 no .
H34C N24 3.3919 no .
H34C C5 3.4191 no .
H34C C20 3.2668 no .
H34C C21 3.5234 no .
H34C H21 2.6251 no .
H34C H38A 2.9387 no 2_645
H34C H38C 3.3718 no 4_574
H35A N6 3.3945 no 3_575
H35A N30 3.2942 no 4_565
H35A C41 3.2669 no 3_575
H35A C43 3.4412 no .
H35A C43 3.4076 no 2_555
H35B N6 3.2831 no 2_555
H35B N23 3.2015 no 2_555
H35B N30 3.3137 no 2_555
H35B C15 3.3925 no 4_575
H35B C41 3.1712 no 2_555
H35B C43 3.4036 no 2_555
H35B H15 2.4830 no 4_575
H35C N17 2.9898 no 4_565
H35C N30 3.4684 no 2_555
H35C N30 3.3687 no 4_565
H35C C40 3.1867 no 4_565
H35C H35C 3.5460 no 3_576
H36A O3 3.3572 no 4_574
H36A C7 3.1776 no .
H36A C15 3.4897 no .
H36A H7 2.9831 no .
H36A H15 3.4899 no .
H36A H42B 3.5409 no 1_565
H36B N23 3.4960 no 2_555
H36B C7 3.5726 no 4_575
H36B C15 3.2053 no 4_575
H36B C42 3.1943 no 1_565
H36B C43 3.3582 no 2_555
H36B H7 3.4281 no 4_575
H36B H15 2.7485 no 4_575
H36B H42A 3.0088 no 1_565
H36B H42B 2.5433 no 1_565
H36C O3 3.2488 no 4_574
H36C N6 3.0574 no 3_575
H36C N13 3.5563 no .
H36C N30 3.2808 no 3_575
H36C C7 3.2765 no .
H36C C15 2.9191 no .
H36C C41 2.9039 no 3_575
H36C C43 3.4526 no 2_555
H36C H7 3.3586 no .
H36C H15 2.7316 no .
H36C H42B 3.2016 no 1_565
H38A N24 3.4971 no 2_655
H38A C5 3.5924 no 3_676
H38A C34 2.9215 no 2_655
H38A H25 3.4579 no 4_574
H38A H34A 2.8027 no 2_655
H38A H34A 3.0465 no 4_575
H38A H34B 2.5377 no 2_655
H38A H34C 2.9387 no 2_655
H38B N8 3.0555 no .
H38B N11 3.3720 no 3_676
H38B N14 2.9809 no .
H38B C5 3.5055 no 3_676
H38B C19 3.2726 no .
H38B C20 3.2973 no .
H38B C21 2.8641 no .
H38B C25 3.4156 no .
H38B H21 3.0630 no .
H38B H34B 3.2117 no 2_655
H38C O18 2.6108 no 4_575
H38C N11 3.3560 no 3_676
H38C N12 3.4731 no 4_575
H38C N24 2.9586 no 4_575
H38C C5 2.9726 no 3_676
H38C C34 3.4878 no 4_575
H38C H34A 2.8357 no 4_575
H38C H34B 3.5474 no 2_655
H38C H34C 3.3718 no 4_575
H42A O3 3.5664 no 4_564
H42A N4 2.5948 no 1_545
H42A N13 3.5113 no 4_565
H42A C7 3.2921 no 4_565
H42A C15 3.3116 no 4_565
H42A C22 3.4721 no 4_565
H42A H16 3.1311 no 4_564
H42A H36B 3.0088 no 1_545
H42B O3 3.0583 no 4_564
H42B N23 2.9958 no 2_545
H42B N30 2.9617 no 3_565
H42B C15 3.5563 no 4_565
H42B C36 3.2375 no 1_545
H42B C43 2.7883 no 2_545
H42B H36A 3.5409 no 1_545
H42B H36B 2.5433 no 1_545
H42B H36C 3.2016 no 1_545
H42C N6 3.1749 no 4_565
H42C N13 2.8532 no 4_565
H42C N23 3.2897 no 2_545
H42C C15 3.2565 no 4_565
H42C C26 3.4553 no 4_565
H42C C28 2.9565 no 4_565
H42C C41 3.4015 no 4_565
H42C C43 3.5119 no 2_545
H42C H28 3.2336 no 4_565

loop_
_geom_torsion_atom_site_label_1
_geom_torsion_atom_site_label_2
_geom_torsion_atom_site_label_3
_geom_torsion_atom_site_label_4
_geom_torsion
_geom_torsion_publ_flag
_geom_torsion_site_symmetry_1
_geom_torsion_site_symmetry_3
_geom_torsion_site_symmetry_4
N8 Zn1 N14 C21 32.0(6) no . . .
N8 Zn1 N14 C25 -141.3(6) no . . .
N8 Zn1 N14 C21 148.0(6) no . 3_676 3_676
N8 Zn1 N14 C25 -38.7(6) no . 3_676 3_676
N8 Zn1 N14 C21 -148.0(6) no 3_676 . .
N8 Zn1 N14 C25 38.7(6) no 3_676 . .
N8 Zn1 N14 C21 -32.0(6) no 3_676 3_676 3_676
N8 Zn1 N14 C25 141.3(6) no 3_676 3_676 3_676
N11 Zn1 N14 C21 -55.8(6) no . . .
N11 Zn1 N14 C25 130.9(6) no . . .
N11 Zn1 N14 C21 -124.2(6) no . 3_676 3_676
N11 Zn1 N14 C25 49.1(6) no . 3_676 3_676
N11 Zn1 N14 C21 124.2(6) no 3_676 . .
N11 Zn1 N14 C25 -49.1(6) no 3_676 . .
N11 Zn1 N14 C21 55.8(6) no 3_676 3_676 3_676
N11 Zn1 N14 C25 -130.9(6) no 3_676 3_676 3_676
N6 Zn2 N13 C15 144.7(7) no . . .
N6 Zn2 N13 C28 -40.4(6) no . . .
N6 Zn2 N13 C15 35.3(7) no . 3_575 3_575
N6 Zn2 N13 C28 -139.6(6) no . 3_575 3_575
N6 Zn2 N13 C15 -35.3(7) no 3_575 . .
N6 Zn2 N13 C28 139.6(6) no 3_575 . .
N6 Zn2 N13 C15 -144.7(7) no 3_575 3_575 3_575
N6 Zn2 N13 C28 40.4(6) no 3_575 3_575 3_575
N23 Zn2 N13 C15 -125.6(7) no . . .
N23 Zn2 N13 C28 49.2(6) no . . .
N23 Zn2 N13 C15 54.4(7) no 3_575 . .
N23 Zn2 N13 C28 -130.8(6) no 3_575 . .
N23 Zn2 N13 C15 -54.4(7) no . 3_575 3_575
N23 Zn2 N13 C28 130.8(6) no . 3_575 3_575
N23 Zn2 N13 C15 125.6(7) no 3_575 3_575 3_575
N23 Zn2 N13 C28 -49.2(6) no 3_575 3_575 3_575
O3 N9 C27 C33 -136.1(8) no . . .
O3 N9 C27 C35 -19.5(12) no . . .
O3 N9 C27 C36 99.3(10) no . . .
O3 N9 C39 C16 18.0(12) no . . .
O3 N9 C39 C19 -161.7(8) no . . .
C27 N9 C39 C16 -166.0(9) no . . .
C27 N9 C39 C19 14.3(16) no . . .
C39 N9 C27 C33 48.0(13) no . . .
C39 N9 C27 C35 164.6(8) no . . .
C39 N9 C27 C36 -76.6(12) no . . .
O18 N12 C22 C7 13.4(13) no . . .
O18 N12 C22 C26 -162.6(8) no . . .
O18 N12 C29 C31 -133.7(8) no . . .
O18 N12 C29 C32 101.5(9) no . . .
O18 N12 C29 C34 -13.1(12) no . . .
C22 N12 C29 C31 47.1(13) no . . .
C22 N12 C29 C32 -77.7(11) no . . .
C22 N12 C29 C34 167.7(8) no . . .
C29 N12 C22 C7 -167.3(8) no . . .
C29 N12 C22 C26 16.6(15) no . . .
Zn2 N13 C15 C7 176.5(6) no . . .
Zn2 N13 C28 C26 -176.8(7) no . . .
C15 N13 C28 C26 -1.6(15) no . . .
C28 N13 C15 C7 1.5(15) no . . .
Zn1 N14 C21 C19 -175.1(6) no . . .
Zn1 N14 C25 C16 176.8(6) no . . .
C21 N14 C25 C16 3.1(15) no . . .
C25 N14 C21 C19 -1.4(15) no . . .
C15 C7 C22 N12 -176.2(8) no . . .
C15 C7 C22 C26 0.0(14) no . . .
C22 C7 C15 N13 -0.8(15) no . . .
C25 C16 C39 N9 179.6(9) no . . .
C25 C16 C39 C19 -0.7(15) no . . .
C39 C16 C25 N14 -2.1(17) no . . .
C21 C19 C39 N9 -178.0(9) no . . .
C21 C19 C39 C16 2.3(15) no . . .
C39 C19 C21 N14 -1.2(17) no . . .
N12 C22 C26 C28 175.9(8) no . . .
C7 C22 C26 C28 -0.1(15) no . . .
C22 C26 C28 N13 0.9(17) no . . .
